data_4500093
loop_
_publ_author_name
'Lago, Ana Bel\'en'
'Carballo, Rosa'
'Garc\'ia-Mart\'inez, Emilia'
'V\'azquez-L\'opez, Ezequiel M.'

_publ_section_title
;
 Metal to Ligand Interactions and Hydrogen Bonding in the Design of
 Metallosupramolecular Compounds: Effect of pH and Aprotic Solvents on the
 Nature of Materials Based on Bis(4-pyridylthio)methane and Copper(II)
 Chloride
;
_journal_issue 1
_journal_name_full 'Crystal Growth &amp; Design'
_journal_page_first 59
_journal_paper_doi 10.1021/cg1004566
_journal_volume 11
_journal_year 2011
_chemical_formula_sum 'C11 H10 Cl2 Cu N2 S2'
_chemical_formula_weight 368.77
_chemical_name_systematic
; 
 ? 
;
_space_group_IT_number 15
_symmetry_cell_setting monoclinic
_symmetry_space_group_name_Hall '-C 2yc'
_symmetry_space_group_name_H-M 'C 1 2/c 1'
_atom_sites_solution_hydrogens geom
_atom_sites_solution_primary direct
_atom_sites_solution_secondary difmap
_audit_creation_method SHELXL-97
_cell_angle_alpha 90.00
_cell_angle_beta 121.424(2)
_cell_angle_gamma 90.00
_cell_formula_units_Z 4
_cell_length_a 18.746(2)
_cell_length_b 11.9969(15)
_cell_length_c 11.6190(16)
_cell_measurement_reflns_used 859
_cell_measurement_temperature 293(2)
_cell_measurement_theta_max 39.911
_cell_measurement_theta_min 4.897
_cell_volume 2229.8(5)
_computing_structure_refinement 'SHELXL-97 (Sheldrick, 1997)'
_computing_structure_solution 'SHELXS-97 (Sheldrick, 1990)'
_diffrn_ambient_temperature 293(2)
_diffrn_measured_fraction_theta_full 0.941
_diffrn_measured_fraction_theta_max 0.908
_diffrn_measurement_device_type 'CCD area detector'
_diffrn_measurement_method 'phi and omega scans'
_diffrn_radiation_monochromator graphite
_diffrn_radiation_source 'fine-focus sealed tube'
_diffrn_radiation_type MoK\a
_diffrn_radiation_wavelength 0.71073
_diffrn_reflns_av_R_equivalents 0.0843
_diffrn_reflns_av_sigmaI/netI 0.1748
_diffrn_reflns_limit_h_max 24
_diffrn_reflns_limit_h_min -24
_diffrn_reflns_limit_k_max 15
_diffrn_reflns_limit_k_min -10
_diffrn_reflns_limit_l_max 13
_diffrn_reflns_limit_l_min -15
_diffrn_reflns_number 5989
_diffrn_reflns_theta_full 26.00
_diffrn_reflns_theta_max 28.06
_diffrn_reflns_theta_min 2.12
_exptl_absorpt_coefficient_mu 1.394
_exptl_absorpt_correction_T_max 1.0000
_exptl_absorpt_correction_T_min 0.5786
_exptl_absorpt_correction_type multi-scan
_exptl_crystal_colour blue
_exptl_crystal_density_diffrn 1.099
_exptl_crystal_density_method 'not measured'
_exptl_crystal_description prism
_exptl_crystal_F_000 740
_exptl_crystal_size_max 0.29
_exptl_crystal_size_mid 0.25
_exptl_crystal_size_min 0.19
_refine_diff_density_max 0.591
_refine_diff_density_min -0.372
_refine_diff_density_rms 0.081
_refine_ls_extinction_method none
_refine_ls_goodness_of_fit_ref 0.765
_refine_ls_hydrogen_treatment constr
_refine_ls_matrix_type full
_refine_ls_number_parameters 88
_refine_ls_number_reflns 2464
_refine_ls_number_restraints 0
_refine_ls_restrained_S_all 0.765
_refine_ls_R_factor_all 0.1469
_refine_ls_R_factor_gt 0.0634
_refine_ls_shift/su_max 0.000
_refine_ls_shift/su_mean 0.000
_refine_ls_structure_factor_coef Fsqd
_refine_ls_weighting_details 'calc w=1/[\s^2^(Fo^2^)+(0.0757P)^2^+0.0000P] where P=(Fo^2^+2Fc^2^)/3'
_refine_ls_weighting_scheme calc
_refine_ls_wR_factor_gt 0.1441
_refine_ls_wR_factor_ref 0.1592
_reflns_number_gt 966
_reflns_number_total 2464
_reflns_threshold_expression >2sigma(I)
_cod_data_source_file cg1004566_si_002.cif
_cod_data_source_block 4dmso
_cod_depositor_comments
;
The following automatic conversions were performed:

'_symmetry_cell_setting' value 'Monoclinic' changed to 'monoclinic'
according to /home/saulius/struct/CIF-dictionaries/cif_core.dic
dictionary named 'cif_core.dic' version 2.4.1 from 2010-06-29.

Automatic conversion script
Id: cif_fix_values 1715 2011-07-08 13:25:40Z adriana 
;
_cod_original_sg_symbol_H-M C2/c
_cod_database_code 4500093

loop_
_symmetry_equiv_pos_as_xyz
'x, y, z'
'-x, y, -z+1/2'
'x+1/2, y+1/2, z'
'-x+1/2, y+1/2, -z+1/2'
'-x, -y, -z'
'x, -y, z-1/2'
'-x+1/2, -y+1/2, -z'
'x+1/2, -y+1/2, z-1/2'

loop_
_atom_site_label
_atom_site_type_symbol
_atom_site_fract_x
_atom_site_fract_y
_atom_site_fract_z
_atom_site_U_iso_or_equiv
_atom_site_adp_type
_atom_site_occupancy
_atom_site_symmetry_multiplicity
_atom_site_calc_flag
_atom_site_refinement_flags
Cu Cu 0.2500 0.2500 0.5000 0.0842(5) Uani 1 2 d S
Cl Cl 0.30881(9) 0.14262(14) 0.68855(16) 0.0773(6) Uani 1 1 d .
S1 S 0.55004(10) 0.10507(14) 0.4044(2) 0.0764(6) Uani 1 1 d .
N1 N 0.3411(3) 0.2098(4) 0.4690(5) 0.0626(13) Uani 1 1 d .
C1 C 0.5000 0.0285(6) 0.2500 0.075(3) Uani 1 2 d S
H1A H 0.4583 -0.0194 0.2498 0.090 Uiso 0.50 1 d PR
H1B H 0.5417 -0.0194 0.2502 0.090 Uiso 0.50 1 d PR
C2 C 0.4205(3) 0.2369(6) 0.5520(6) 0.0724(18) Uani 1 1 d .
H2 H 0.4340 0.2766 0.6295 0.066(16) Uiso 1 1 d R
C3 C 0.4836(4) 0.2092(5) 0.5324(7) 0.0710(18) Uani 1 1 d .
H3 H 0.5380 0.2331 0.5920 0.076(18) Uiso 1 1 d R
C4 C 0.4646(3) 0.1480(5) 0.4177(6) 0.0580(15) Uani 1 1 d .
C5 C 0.3832(4) 0.1182(5) 0.3312(7) 0.0734(19) Uani 1 1 d .
H5 H 0.3679 0.0774 0.2537 0.047(14) Uiso 1 1 d R
C6 C 0.3236(4) 0.1529(5) 0.3594(7) 0.0717(18) Uani 1 1 d .
H6 H 0.2679 0.1358 0.2977 0.069(17) Uiso 1 1 d R

loop_
_atom_site_aniso_label
_atom_site_aniso_U_11
_atom_site_aniso_U_22
_atom_site_aniso_U_33
_atom_site_aniso_U_23
_atom_site_aniso_U_13
_atom_site_aniso_U_12
Cu 0.0549(6) 0.1668(13) 0.0475(6) 0.0293(7) 0.0382(5) 0.0419(7)
Cl 0.0607(9) 0.1025(14) 0.0798(11) 0.0326(10) 0.0444(9) 0.0197(9)
S1 0.0710(10) 0.0789(12) 0.1186(14) 0.0161(11) 0.0769(11) 0.0102(9)
N1 0.054(3) 0.098(4) 0.049(3) 0.009(3) 0.036(3) 0.017(2)
C1 0.105(6) 0.024(5) 0.161(9) 0.000 0.115(7) 0.000
C2 0.053(4) 0.120(6) 0.042(3) 0.006(3) 0.022(3) 0.034(4)
C3 0.045(4) 0.104(5) 0.070(4) 0.026(4) 0.034(3) 0.013(3)
C4 0.058(4) 0.069(4) 0.075(4) 0.012(3) 0.055(3) 0.008(3)
C5 0.081(4) 0.072(5) 0.100(5) -0.044(4) 0.071(4) -0.033(3)
C6 0.051(4) 0.105(5) 0.078(5) -0.008(4) 0.046(4) -0.010(3)

loop_
_atom_type_symbol
_atom_type_description
_atom_type_scat_dispersion_real
_atom_type_scat_dispersion_imag
_atom_type_scat_source
C C 0.0033 0.0016 'International Tables Vol C Tables 4.2.6.8 and 6.1.1.4'
H H 0.0000 0.0000 'International Tables Vol C Tables 4.2.6.8 and 6.1.1.4'
Cl Cl 0.1484 0.1585 'International Tables Vol C Tables 4.2.6.8 and 6.1.1.4'
Cu Cu 0.3201 1.2651 'International Tables Vol C Tables 4.2.6.8 and 6.1.1.4'
N N 0.0061 0.0033 'International Tables Vol C Tables 4.2.6.8 and 6.1.1.4'
S S 0.1246 0.1234 'International Tables Vol C Tables 4.2.6.8 and 6.1.1.4'

loop_
_geom_angle_atom_site_label_1
_geom_angle_atom_site_label_2
_geom_angle_atom_site_label_3
_geom_angle
_geom_angle_site_symmetry_1
_geom_angle_site_symmetry_3
N1 Cu N1 179.999(2) 7_556 .
N1 Cu Cl 89.64(14) 7_556 .
N1 Cu Cl 90.36(14) . .
N1 Cu Cl 90.36(14) 7_556 7_556
N1 Cu Cl 89.64(14) . 7_556
Cl Cu Cl 180.0 . 7_556
C4 S1 C1 102.3(2) . .
C2 N1 C6 116.5(5) . .
C2 N1 Cu 123.8(4) . .
C6 N1 Cu 119.7(4) . .
S1 C1 S1 118.0(4) 2_655 .
N1 C2 C3 124.4(6) . .
C2 C3 C4 118.6(6) . .
C5 C4 C3 118.1(5) . .
C5 C4 S1 125.2(5) . .
C3 C4 S1 116.5(4) . .
C4 C5 C6 118.5(6) . .
N1 C6 C5 123.8(5) . .

loop_
_geom_bond_atom_site_label_1
_geom_bond_atom_site_label_2
_geom_bond_distance
_geom_bond_site_symmetry_2
Cu N1 1.979(4) 7_556
Cu N1 1.979(4) .
Cu Cl 2.2707(15) .
Cu Cl 2.2707(15) 7_556
S1 C4 1.765(5) .
S1 C1 1.785(4) .
N1 C2 1.325(7) .
N1 C6 1.327(7) .
C1 S1 1.785(4) 2_655
C2 C3 1.357(7) .
C3 C4 1.395(8) .
C4 C5 1.366(7) .
C5 C6 1.383(7) .
